data_1506460
loop_
_publ_author_name
'Otte, Ryan D.'
'Sakata, Tomoyo'
'Guzei, Ilia A.'
'Lee, Daesung'

_publ_section_title
;
 Reactivity of Mitsunobu reagent toward carbonyl compounds.
;
_journal_issue 3
_journal_name_full 'Organic letters'
_journal_page_first 495
_journal_page_last 498
_journal_paper_doi 10.1021/ol0475008
_journal_volume 7
_journal_year 2005
_chemical_formula_sum 'C17 H22 N2 O6'
_chemical_formula_weight 350.37
_chemical_name_systematic
; 
 ? 
;
_space_group_IT_number 2
_symmetry_cell_setting triclinic
_symmetry_space_group_name_Hall '-P 1'
_symmetry_space_group_name_H-M 'P -1'
_atom_sites_solution_hydrogens geom
_atom_sites_solution_primary direct
_atom_sites_solution_secondary difmap
_audit_creation_method SHELXL-97
_cell_angle_alpha 83.714(2)
_cell_angle_beta 79.252(2)
_cell_angle_gamma 84.161(2)
_cell_formula_units_Z 4
_cell_length_a 9.0221(9)
_cell_length_b 12.5961(12)
_cell_length_c 16.1300(16)
_cell_measurement_temperature 100(2)
_cell_volume 1783.9(3)
_computing_cell_refinement 'Bruker SMART'
_computing_data_collection 'Bruker SMART'
_computing_data_reduction 'Bruker SAINT'
_computing_molecular_graphics 'Bruker SHELXTL'
_computing_publication_material 'Bruker SHELXTL'
_computing_structure_refinement 'SHELXL-97 (Sheldrick, 1997)'
_computing_structure_solution 'SHELXS-97 (Sheldrick, 1990)'
_diffrn_ambient_temperature 100(2)
_diffrn_measured_fraction_theta_full 0.993
_diffrn_measured_fraction_theta_max 0.993
_diffrn_measurement_device_type 'CCD area detector'
_diffrn_measurement_method 'phi and omega scans'
_diffrn_radiation_monochromator graphite
_diffrn_radiation_source 'fine-focus sealed tube'
_diffrn_radiation_type MoK\a
_diffrn_radiation_wavelength 0.71073
_diffrn_reflns_av_R_equivalents 0.0349
_diffrn_reflns_av_sigmaI/netI 0.0319
_diffrn_reflns_limit_h_max 11
_diffrn_reflns_limit_h_min -11
_diffrn_reflns_limit_k_max 15
_diffrn_reflns_limit_k_min -15
_diffrn_reflns_limit_l_max 20
_diffrn_reflns_limit_l_min -20
_diffrn_reflns_number 29447
_diffrn_reflns_theta_full 26.56
_diffrn_reflns_theta_max 26.56
_diffrn_reflns_theta_min 1.63
_exptl_absorpt_coefficient_mu 0.099
_exptl_absorpt_correction_T_max 0.9737
_exptl_absorpt_correction_T_min 0.9576
_exptl_absorpt_correction_type none
_exptl_crystal_density_diffrn 1.305
_exptl_crystal_density_meas 0
_exptl_crystal_density_method 'not measured'
_exptl_crystal_F_000 744
_exptl_crystal_size_max 0.44
_exptl_crystal_size_mid 0.30
_exptl_crystal_size_min 0.27
_refine_diff_density_max 0.556
_refine_diff_density_min -0.344
_refine_diff_density_rms 0.046
_refine_ls_extinction_method none
_refine_ls_goodness_of_fit_ref 1.013
_refine_ls_hydrogen_treatment mixed
_refine_ls_matrix_type full
_refine_ls_number_parameters 471
_refine_ls_number_reflns 7393
_refine_ls_number_restraints 14
_refine_ls_restrained_S_all 1.014
_refine_ls_R_factor_all 0.0566
_refine_ls_R_factor_gt 0.0483
_refine_ls_shift/su_max 0.000
_refine_ls_shift/su_mean 0.000
_refine_ls_structure_factor_coef Fsqd
_refine_ls_weighting_details 'calc w=1/[\s^2^(Fo^2^)+(0.0587P)^2^+1.1039P] where P=(Fo^2^+2Fc^2^)/3'
_refine_ls_weighting_scheme calc
_refine_ls_wR_factor_gt 0.1203
_refine_ls_wR_factor_ref 0.1258
_reflns_number_gt 6449
_reflns_number_total 7393
_reflns_threshold_expression >2sigma(I)
_cod_data_source_file ol0475008si20041206_015135.cif
_cod_data_source_block lee014
_cod_depositor_comments
;
The following automatic conversions were performed:

'_symmetry_cell_setting' value 'Triclinic' changed to 'triclinic'
according to /home/saulius/struct/CIF-dictionaries/cif_core.dic
dictionary named 'cif_core.dic' version 2.4.1 from 2010-06-29.

Automatic conversion script
Id: cif_fix_values 1715 2011-07-08 13:25:40Z adriana 
;
_cod_original_sg_symbol_H-M P-1
_cod_database_code 1506460

loop_
_symmetry_equiv_pos_as_xyz
'x, y, z'
'-x, -y, -z'

loop_
_atom_site_label
_atom_site_type_symbol
_atom_site_fract_x
_atom_site_fract_y
_atom_site_fract_z
_atom_site_U_iso_or_equiv
_atom_site_adp_type
_atom_site_occupancy
_atom_site_symmetry_multiplicity
_atom_site_calc_flag
_atom_site_refinement_flags
O1 O 0.75641(12) 0.40515(9) 0.15293(7) 0.0224(2) Uani 1 1 d .
O2 O 0.71619(12) 0.48758(9) 0.27085(7) 0.0240(2) Uani 1 1 d .
O3 O 0.78694(14) 0.51028(11) 0.45879(7) 0.0337(3) Uani 1 1 d .
O4 O 0.95591(14) 0.43058(9) 0.35807(7) 0.0291(3) Uani 1 1 d .
O5 O 1.03676(13) 0.65861(10) 0.32907(7) 0.0289(3) Uani 1 1 d .
O6 O 1.15679(12) 0.61810(9) 0.19754(7) 0.0245(2) Uani 1 1 d .
N1 N 0.90839(15) 0.59607(11) 0.24002(8) 0.0218(3) Uani 1 1 d .
N2 N 0.91491(15) 0.53432(11) 0.17003(8) 0.0211(3) Uani 1 1 d .
C1 C 0.80348(17) 0.47668(12) 0.19377(9) 0.0203(3) Uani 1 1 d .
C2 C 0.83653(18) 0.39592(13) 0.06495(10) 0.0226(3) Uani 1 1 d .
H2 H 0.9474 0.4005 0.0621 0.027 Uiso 1 1 calc R
C3 C 0.7758(2) 0.48604(14) 0.00764(10) 0.0281(4) Uani 1 1 d .
H3A H 0.6664 0.4832 0.0124 0.042 Uiso 1 1 calc R
H3B H 0.8255 0.4786 -0.0511 0.042 Uiso 1 1 calc R
H3C H 0.7961 0.5549 0.0244 0.042 Uiso 1 1 calc R
C4 C 0.8094(2) 0.28597(14) 0.04459(11) 0.0293(4) Uani 1 1 d .
H4A H 0.8459 0.2315 0.0860 0.044 Uiso 1 1 calc R
H4B H 0.8639 0.2733 -0.0124 0.044 Uiso 1 1 calc R
H4C H 0.7008 0.2818 0.0470 0.044 Uiso 1 1 calc R
C5 C 0.78438(18) 0.56518(13) 0.30918(10) 0.0229(3) Uani 1 1 d .
C6 C 0.84274(19) 0.50103(13) 0.38667(10) 0.0254(3) Uani 1 1 d .
C7 C 1.0209(2) 0.36122(15) 0.42267(12) 0.0353(4) Uani 1 1 d .
H7A H 1.0778 0.4034 0.4515 0.053 Uiso 1 1 calc R
H7B H 1.0891 0.3041 0.3960 0.053 Uiso 1 1 calc R
H7C H 0.9396 0.3295 0.4640 0.053 Uiso 1 1 calc R
C8 C 0.66576(18) 0.65553(13) 0.33423(10) 0.0230(3) Uani 1 1 d .
C9 C 0.52657(19) 0.62988(14) 0.38298(10) 0.0270(4) Uani 1 1 d .
H9 H 0.5090 0.5572 0.4012 0.032 Uiso 1 1 calc R
C10 C 0.41441(19) 0.71079(15) 0.40457(11) 0.0305(4) Uani 1 1 d .
H10 H 0.3195 0.6934 0.4371 0.037 Uiso 1 1 calc R
C11 C 0.4401(2) 0.81696(15) 0.37892(11) 0.0308(4) Uani 1 1 d .
H11 H 0.3627 0.8721 0.3937 0.037 Uiso 1 1 calc R
C12 C 0.5789(2) 0.84296(15) 0.33165(11) 0.0299(4) Uani 1 1 d .
H12 H 0.5970 0.9158 0.3148 0.036 Uiso 1 1 calc R
C13 C 0.69139(19) 0.76196(14) 0.30898(10) 0.0263(3) Uani 1 1 d .
H13 H 0.7860 0.7796 0.2761 0.032 Uiso 1 1 calc R
C14 C 1.03857(18) 0.62617(13) 0.26075(10) 0.0232(3) Uani 1 1 d .
C15 C 1.29710(17) 0.65666(13) 0.21350(11) 0.0250(3) Uani 1 1 d .
H15 H 1.3043 0.6395 0.2747 0.030 Uiso 1 1 calc R
C16 C 1.2937(2) 0.77586(15) 0.19201(15) 0.0404(5) Uani 1 1 d .
H16A H 1.2861 0.7929 0.1321 0.061 Uiso 1 1 calc R
H16B H 1.3867 0.8017 0.2026 0.061 Uiso 1 1 calc R
H16C H 1.2059 0.8108 0.2273 0.061 Uiso 1 1 calc R
C17 C 1.42555(19) 0.59591(15) 0.16026(14) 0.0361(4) Uani 1 1 d .
H17A H 1.4215 0.5189 0.1769 0.054 Uiso 1 1 calc R
H17B H 1.5220 0.6184 0.1688 0.054 Uiso 1 1 calc R
H17C H 1.4169 0.6108 0.1004 0.054 Uiso 1 1 calc R
O1A O 0.89616(13) -0.09056(9) 0.11191(7) 0.0262(3) Uani 1 1 d .
O2A O 1.03841(12) -0.01780(9) 0.18495(7) 0.0238(2) Uani 1 1 d .
O3A O 1.14562(14) 0.00789(10) 0.36900(8) 0.0304(3) Uani 1 1 d .
O4A O 0.93797(14) -0.06990(9) 0.35598(7) 0.0277(3) Uani 1 1 d .
O5A O 0.85097(13) 0.16914(10) 0.37317(7) 0.0289(3) Uani 1 1 d .
O6A O 0.63673(13) 0.15145(11) 0.32212(8) 0.0349(3) Uani 1 1 d .
N1A N 0.86562(14) 0.10627(11) 0.24627(8) 0.0218(3) Uani 1 1 d .
N2A N 0.79386(15) 0.04886(11) 0.19556(8) 0.0234(3) Uani 1 1 d .
C1A C 0.89958(17) -0.01751(12) 0.16488(10) 0.0208(3) Uani 1 1 d .
C2A C 0.74998(19) -0.09580(14) 0.08500(11) 0.0278(4) Uani 1 1 d .
H2A H 0.6662 -0.0895 0.1349 0.033 Uiso 1 1 calc R
C3A C 0.7270(2) -0.00560(15) 0.01764(11) 0.0322(4) Uani 1 1 d .
H3A1 H 0.7226 0.0633 0.0413 0.048 Uiso 1 1 calc R
H3A2 H 0.6320 -0.0116 -0.0020 0.048 Uiso 1 1 calc R
H3A3 H 0.8116 -0.0099 -0.0302 0.048 Uiso 1 1 calc R
C4A C 0.7584(2) -0.20562(16) 0.05435(13) 0.0382(4) Uani 1 1 d .
H4A1 H 0.8371 -0.2105 0.0037 0.057 Uiso 1 1 calc R
H4A2 H 0.6605 -0.2175 0.0405 0.057 Uiso 1 1 calc R
H4A3 H 0.7832 -0.2602 0.0990 0.057 Uiso 1 1 calc R
C5A C 1.02327(18) 0.06192(13) 0.24590(10) 0.0225(3) Uani 1 1 d .
C6A C 1.04401(18) -0.00100(13) 0.33259(10) 0.0239(3) Uani 1 1 d .
C7A C 0.9515(2) -0.13835(15) 0.43347(11) 0.0341(4) Uani 1 1 d .
H7A1 H 1.0550 -0.1723 0.4293 0.051 Uiso 1 1 calc R
H7A2 H 0.8801 -0.1938 0.4413 0.051 Uiso 1 1 calc R
H7A3 H 0.9285 -0.0950 0.4819 0.051 Uiso 1 1 calc R
C8A C 1.14189(18) 0.14087(13) 0.21584(10) 0.0221(3) Uani 1 1 d .
C9A C 1.29314(19) 0.10126(13) 0.19645(11) 0.0269(4) Uani 1 1 d .
H9A H 1.3191 0.0261 0.2015 0.032 Uiso 1 1 calc R
C10A C 1.40524(19) 0.17061(15) 0.17004(12) 0.0310(4) Uani 1 1 d .
H10A H 1.5081 0.1433 0.1567 0.037 Uiso 1 1 calc R
C11A C 1.3673(2) 0.28056(15) 0.16301(12) 0.0325(4) Uani 1 1 d .
H11A H 1.4443 0.3284 0.1448 0.039 Uiso 1 1 calc R
C12A C 1.2177(2) 0.32045(14) 0.18251(11) 0.0291(4) Uani 1 1 d .
H12A H 1.1922 0.3957 0.1776 0.035 Uiso 1 1 calc R
C13A C 1.10435(18) 0.25074(13) 0.20927(10) 0.0241(3) Uani 1 1 d .
H13A H 1.0017 0.2783 0.2230 0.029 Uiso 1 1 calc R
C14A C 0.78407(18) 0.14495(13) 0.32034(10) 0.0240(3) Uani 1 1 d .
C15A C 0.5409(2) 0.19117(14) 0.39892(11) 0.0346(4) Uani 1 1 d D
H15A H 0.5934(17) 0.1695(7) 0.4469(8) 0.042 Uiso 0.587(4) 1 d PD
H15B H 0.6110(19) 0.2092(6) 0.4339(10) 0.042 Uiso 0.413(4) 1 d PD
C16A C 0.5162(5) 0.3102(2) 0.3852(3) 0.0479(6) Uani 0.587(4) 1 d PD
H16D H 0.6141 0.3413 0.3742 0.072 Uiso 0.587(4) 1 calc PR
H16E H 0.4533 0.3378 0.4358 0.072 Uiso 0.587(4) 1 calc PR
H16F H 0.4651 0.3298 0.3365 0.072 Uiso 0.587(4) 1 calc PR
C17A C 0.3962(4) 0.1384(3) 0.4107(3) 0.0479(6) Uani 0.587(4) 1 d PD
H17D H 0.3458 0.1606 0.3621 0.072 Uiso 0.587(4) 1 calc PR
H17E H 0.3298 0.1595 0.4627 0.072 Uiso 0.587(4) 1 calc PR
H17F H 0.4182 0.0603 0.4152 0.072 Uiso 0.587(4) 1 calc PR
C16B C 0.4459(6) 0.2888(4) 0.3724(3) 0.0479(6) Uani 0.413(4) 1 d PD
H16G H 0.5101 0.3378 0.3337 0.072 Uiso 0.413(4) 1 calc PR
H16H H 0.3969 0.3247 0.4226 0.072 Uiso 0.413(4) 1 calc PR
H16I H 0.3684 0.2678 0.3436 0.072 Uiso 0.413(4) 1 calc PR
C17B C 0.4553(7) 0.0985(4) 0.4404(3) 0.0479(6) Uani 0.413(4) 1 d PD
H17G H 0.3930 0.0780 0.4020 0.072 Uiso 0.413(4) 1 calc PR
H17H H 0.3900 0.1189 0.4929 0.072 Uiso 0.413(4) 1 calc PR
H17I H 0.5267 0.0378 0.4535 0.072 Uiso 0.413(4) 1 calc PR

loop_
_atom_site_aniso_label
_atom_site_aniso_U_11
_atom_site_aniso_U_22
_atom_site_aniso_U_33
_atom_site_aniso_U_23
_atom_site_aniso_U_13
_atom_site_aniso_U_12
O1 0.0244(6) 0.0237(6) 0.0209(5) -0.0065(4) -0.0045(4) -0.0050(4)
O2 0.0239(6) 0.0293(6) 0.0205(5) -0.0081(5) -0.0031(4) -0.0056(5)
O3 0.0345(7) 0.0460(8) 0.0217(6) -0.0069(5) -0.0073(5) 0.0005(6)
O4 0.0331(6) 0.0276(6) 0.0276(6) -0.0053(5) -0.0101(5) 0.0045(5)
O5 0.0280(6) 0.0352(7) 0.0269(6) -0.0135(5) -0.0070(5) -0.0031(5)
O6 0.0184(5) 0.0309(6) 0.0269(6) -0.0109(5) -0.0057(4) -0.0031(4)
N1 0.0204(6) 0.0268(7) 0.0197(6) -0.0097(5) -0.0037(5) -0.0013(5)
N2 0.0223(7) 0.0226(7) 0.0203(6) -0.0078(5) -0.0059(5) -0.0008(5)
C1 0.0215(7) 0.0211(7) 0.0191(7) -0.0037(6) -0.0067(6) 0.0014(6)
C2 0.0206(7) 0.0267(8) 0.0212(8) -0.0085(6) -0.0018(6) -0.0025(6)
C3 0.0349(9) 0.0277(9) 0.0226(8) -0.0048(7) -0.0045(7) -0.0046(7)
C4 0.0345(9) 0.0272(9) 0.0279(9) -0.0098(7) -0.0048(7) -0.0033(7)
C5 0.0232(8) 0.0259(8) 0.0216(8) -0.0073(6) -0.0051(6) -0.0040(6)
C6 0.0261(8) 0.0276(8) 0.0250(8) -0.0063(7) -0.0080(7) -0.0039(7)
C7 0.0414(10) 0.0326(10) 0.0345(10) -0.0020(8) -0.0176(8) 0.0042(8)
C8 0.0222(8) 0.0301(8) 0.0185(7) -0.0086(6) -0.0057(6) -0.0001(6)
C9 0.0263(8) 0.0325(9) 0.0239(8) -0.0074(7) -0.0053(6) -0.0040(7)
C10 0.0226(8) 0.0436(10) 0.0257(8) -0.0097(7) -0.0029(6) -0.0005(7)
C11 0.0270(9) 0.0376(10) 0.0282(9) -0.0111(7) -0.0073(7) 0.0073(7)
C12 0.0322(9) 0.0298(9) 0.0279(9) -0.0065(7) -0.0062(7) 0.0023(7)
C13 0.0246(8) 0.0315(9) 0.0230(8) -0.0057(7) -0.0039(6) -0.0014(7)
C14 0.0219(8) 0.0237(8) 0.0257(8) -0.0073(6) -0.0064(6) -0.0005(6)
C15 0.0196(8) 0.0291(9) 0.0299(8) -0.0086(7) -0.0098(6) -0.0032(6)
C16 0.0346(10) 0.0278(10) 0.0636(14) -0.0080(9) -0.0188(9) -0.0029(8)
C17 0.0216(8) 0.0358(10) 0.0548(12) -0.0180(9) -0.0100(8) 0.0001(7)
O1A 0.0259(6) 0.0279(6) 0.0270(6) -0.0104(5) -0.0058(5) -0.0018(5)
O2A 0.0214(5) 0.0248(6) 0.0261(6) -0.0064(5) -0.0057(4) 0.0012(4)
O3A 0.0284(6) 0.0340(7) 0.0309(6) -0.0019(5) -0.0131(5) 0.0002(5)
O4A 0.0345(7) 0.0250(6) 0.0250(6) 0.0001(5) -0.0080(5) -0.0063(5)
O5A 0.0279(6) 0.0315(6) 0.0304(6) -0.0115(5) -0.0090(5) -0.0013(5)
O6A 0.0220(6) 0.0530(8) 0.0321(7) -0.0226(6) -0.0025(5) 0.0006(5)
N1A 0.0177(6) 0.0272(7) 0.0220(7) -0.0053(5) -0.0054(5) -0.0022(5)
N2A 0.0246(7) 0.0257(7) 0.0217(7) -0.0070(5) -0.0053(5) -0.0036(5)
C1A 0.0206(7) 0.0219(8) 0.0197(7) -0.0012(6) -0.0032(6) -0.0026(6)
C2A 0.0240(8) 0.0355(9) 0.0257(8) -0.0090(7) -0.0037(6) -0.0062(7)
C3A 0.0320(9) 0.0383(10) 0.0281(9) -0.0069(7) -0.0085(7) -0.0019(8)
C4A 0.0423(11) 0.0356(10) 0.0414(11) -0.0122(8) -0.0113(9) -0.0090(8)
C5A 0.0224(8) 0.0224(8) 0.0232(8) -0.0062(6) -0.0054(6) 0.0023(6)
C6A 0.0253(8) 0.0215(8) 0.0251(8) -0.0052(6) -0.0057(6) 0.0022(6)
C7A 0.0474(11) 0.0305(9) 0.0239(9) 0.0012(7) -0.0062(8) -0.0061(8)
C8A 0.0223(8) 0.0232(8) 0.0227(8) -0.0034(6) -0.0078(6) -0.0023(6)
C9A 0.0260(8) 0.0228(8) 0.0326(9) -0.0070(7) -0.0070(7) 0.0022(6)
C10A 0.0207(8) 0.0343(9) 0.0373(10) -0.0090(8) -0.0017(7) 0.0012(7)
C11A 0.0274(9) 0.0307(9) 0.0387(10) -0.0047(8) 0.0004(7) -0.0085(7)
C12A 0.0309(9) 0.0217(8) 0.0346(9) -0.0034(7) -0.0047(7) -0.0020(7)
C13A 0.0207(8) 0.0251(8) 0.0266(8) -0.0030(6) -0.0056(6) 0.0009(6)
C14A 0.0239(8) 0.0260(8) 0.0235(8) -0.0060(6) -0.0047(6) -0.0039(6)
C15A 0.0267(9) 0.0486(11) 0.0302(9) -0.0213(8) 0.0009(7) -0.0029(8)
C16A 0.0532(16) 0.0454(13) 0.0419(13) -0.0151(10) 0.0085(11) -0.0081(11)
C17A 0.0532(16) 0.0454(13) 0.0419(13) -0.0151(10) 0.0085(11) -0.0081(11)
C16B 0.0532(16) 0.0454(13) 0.0419(13) -0.0151(10) 0.0085(11) -0.0081(11)
C17B 0.0532(16) 0.0454(13) 0.0419(13) -0.0151(10) 0.0085(11) -0.0081(11)

loop_
_atom_type_symbol
_atom_type_description
_atom_type_scat_dispersion_real
_atom_type_scat_dispersion_imag
_atom_type_scat_source
C C 0.0033 0.0016 'International Tables Vol C Tables 4.2.6.8 and 6.1.1.4'
H H 0.0000 0.0000 'International Tables Vol C Tables 4.2.6.8 and 6.1.1.4'
N N 0.0061 0.0033 'International Tables Vol C Tables 4.2.6.8 and 6.1.1.4'
O O 0.0106 0.0060 'International Tables Vol C Tables 4.2.6.8 and 6.1.1.4'

loop_
_geom_angle_atom_site_label_1
_geom_angle_atom_site_label_2
_geom_angle_atom_site_label_3
_geom_angle
C1 O1 C2 115.62(12)
C1 O2 C5 106.01(11)
C6 O4 C7 115.72(13)
C14 O6 C15 114.96(12)
C14 N1 N2 120.95(12)
C14 N1 C5 118.55(13)
N2 N1 C5 110.43(12)
C1 N2 N1 103.36(12)
N2 C1 O1 129.06(14)
N2 C1 O2 118.69(13)
O1 C1 O2 112.25(13)
O1 C2 C3 109.09(12)
O1 C2 C4 105.33(12)
C3 C2 C4 113.54(14)
O2 C5 N1 101.36(11)
O2 C5 C8 108.86(12)
N1 C5 C8 114.67(13)
O2 C5 C6 105.14(12)
N1 C5 C6 112.71(13)
C8 C5 C6 112.90(13)
O3 C6 O4 126.81(16)
O3 C6 C5 124.52(15)
O4 C6 C5 108.51(13)
C13 C8 C9 119.75(15)
C13 C8 C5 121.61(15)
C9 C8 C5 118.63(15)
C10 C9 C8 119.80(16)
C9 C10 C11 120.29(16)
C10 C11 C12 120.13(16)
C11 C12 C13 119.83(17)
C8 C13 C12 120.18(16)
O5 C14 O6 126.94(15)
O5 C14 N1 120.68(15)
O6 C14 N1 112.34(13)
O6 C15 C16 109.31(13)
O6 C15 C17 106.19(13)
C16 C15 C17 113.22(16)
C1A O1A C2A 116.02(12)
C1A O2A C5A 105.54(11)
C6A O4A C7A 114.61(13)
C14A O6A C15A 115.94(13)
C14A N1A N2A 120.34(12)
C14A N1A C5A 118.24(13)
N2A N1A C5A 110.78(12)
C1A N2A N1A 102.95(13)
N2A C1A O1A 128.79(14)
N2A C1A O2A 119.52(14)
O1A C1A O2A 111.68(13)
O1A C2A C4A 105.00(14)
O1A C2A C3A 109.89(13)
C4A C2A C3A 113.41(15)
O2A C5A N1A 100.93(11)
O2A C5A C8A 109.40(12)
N1A C5A C8A 115.29(13)
O2A C5A C6A 106.57(12)
N1A C5A C6A 111.95(13)
C8A C5A C6A 111.77(13)
O3A C6A O4A 125.94(15)
O3A C6A C5A 124.42(15)
O4A C6A C5A 109.50(13)
C13A C8A C9A 119.69(15)
C13A C8A C5A 121.80(14)
C9A C8A C5A 118.49(14)
C10A C9A C8A 120.37(15)
C9A C10A C11A 119.83(16)
C12A C11A C10A 120.14(16)
C11A C12A C13A 120.19(16)
C8A C13A C12A 119.78(15)
O5A C14A O6A 128.20(15)
O5A C14A N1A 119.60(14)
O6A C14A N1A 112.19(13)
O6A C15A C16A 108.54(19)
O6A C15A C17B 104.9(2)
C16A C15A C17B 138.8(3)
O6A C15A C16B 108.2(2)
C16A C15A C16B 30.4(2)
C17B C15A C16B 115.3(4)
O6A C15A C17A 106.08(18)
C16A C15A C17A 112.1(3)
C17B C15A C17A 33.8(3)
C16B C15A C17A 83.7(3)

loop_
_geom_bond_atom_site_label_1
_geom_bond_atom_site_label_2
_geom_bond_distance
O1 C1 1.3184(18)
O1 C2 1.4787(18)
O2 C1 1.3546(19)
O2 C5 1.4536(18)
O3 C6 1.192(2)
O4 C6 1.331(2)
O4 C7 1.455(2)
O5 C14 1.2134(19)
O6 C14 1.3350(19)
O6 C15 1.4761(18)
N1 C14 1.378(2)
N1 N2 1.4288(17)
N1 C5 1.475(2)
N2 C1 1.276(2)
C2 C3 1.509(2)
C2 C4 1.511(2)
C5 C8 1.515(2)
C5 C6 1.559(2)
C8 C13 1.387(2)
C8 C9 1.399(2)
C9 C10 1.386(2)
C10 C11 1.386(3)
C11 C12 1.389(3)
C12 C13 1.392(2)
C15 C16 1.502(2)
C15 C17 1.503(2)
O1A C1A 1.3287(19)
O1A C2A 1.473(2)
O2A C1A 1.3504(19)
O2A C5A 1.4600(18)
O3A C6A 1.197(2)
O4A C6A 1.332(2)
O4A C7A 1.456(2)
O5A C14A 1.2123(19)
O6A C14A 1.319(2)
O6A C15A 1.477(2)
N1A C14A 1.390(2)
N1A N2A 1.4260(18)
N1A C5A 1.473(2)
N2A C1A 1.267(2)
C2A C4A 1.509(2)
C2A C3A 1.510(3)
C5A C8A 1.512(2)
C5A C6A 1.563(2)
C8A C13A 1.388(2)
C8A C9A 1.395(2)
C9A C10A 1.380(2)
C10A C11A 1.390(3)
C11A C12A 1.382(3)
C12A C13A 1.392(2)
C15A C16A 1.492(2)
C15A C17B 1.492(3)
C15A C16B 1.495(3)
C15A C17A 1.497(2)

loop_
_geom_torsion_atom_site_label_1
_geom_torsion_atom_site_label_2
_geom_torsion_atom_site_label_3
_geom_torsion_atom_site_label_4
_geom_torsion
C14 N1 N2 C1 147.22(15)
C5 N1 N2 C1 2.34(16)
N1 N2 C1 O1 179.53(15)
N1 N2 C1 O2 0.19(18)
C2 O1 C1 N2 -5.0(2)
C2 O1 C1 O2 174.34(12)
C5 O2 C1 N2 -2.61(18)
C5 O2 C1 O1 177.94(12)
C1 O1 C2 C3 -79.40(16)
C1 O1 C2 C4 158.39(13)
C1 O2 C5 N1 3.57(15)
C1 O2 C5 C8 124.81(13)
C1 O2 C5 C6 -113.97(13)
C14 N1 C5 O2 -149.52(13)
N2 N1 C5 O2 -3.68(15)
C14 N1 C5 C8 93.40(17)
N2 N1 C5 C8 -120.76(14)
C14 N1 C5 C6 -37.63(19)
N2 N1 C5 C6 108.21(14)
C7 O4 C6 O3 -2.7(2)
C7 O4 C6 C5 -178.16(13)
O2 C5 C6 O3 -108.29(18)
N1 C5 C6 O3 142.17(16)
C8 C5 C6 O3 10.3(2)
O2 C5 C6 O4 67.30(15)
N1 C5 C6 O4 -42.24(17)
C8 C5 C6 O4 -174.15(13)
O2 C5 C8 C13 -127.67(15)
N1 C5 C8 C13 -15.0(2)
C6 C5 C8 C13 115.98(16)
O2 C5 C8 C9 51.37(18)
N1 C5 C8 C9 164.09(13)
C6 C5 C8 C9 -64.98(18)
C13 C8 C9 C10 1.0(2)
C5 C8 C9 C10 -178.03(15)
C8 C9 C10 C11 -0.7(2)
C9 C10 C11 C12 -0.3(3)
C10 C11 C12 C13 1.0(3)
C9 C8 C13 C12 -0.3(2)
C5 C8 C13 C12 178.71(15)
C11 C12 C13 C8 -0.7(3)
C15 O6 C14 O5 -2.1(2)
C15 O6 C14 N1 175.75(13)
N2 N1 C14 O5 -164.67(14)
C5 N1 C14 O5 -22.5(2)
N2 N1 C14 O6 17.3(2)
C5 N1 C14 O6 159.47(13)
C14 O6 C15 C16 -84.13(18)
C14 O6 C15 C17 153.42(15)
C14A N1A N2A C1A -147.26(15)
C5A N1A N2A C1A -3.31(16)
N1A N2A C1A O1A -179.11(15)
N1A N2A C1A O2A -0.16(18)
C2A O1A C1A N2A -0.1(2)
C2A O1A C1A O2A -179.16(12)
C5A O2A C1A N2A 3.49(19)
C5A O2A C1A O1A -177.39(12)
C1A O1A C2A C4A -159.68(14)
C1A O1A C2A C3A 78.02(17)
C1A O2A C5A N1A -4.83(15)
C1A O2A C5A C8A -126.79(13)
C1A O2A C5A C6A 112.21(13)
C14A N1A C5A O2A 149.88(13)
N2A N1A C5A O2A 5.09(15)
C14A N1A C5A C8A -92.38(17)
N2A N1A C5A C8A 122.83(14)
C14A N1A C5A C6A 36.87(19)
N2A N1A C5A C6A -107.92(14)
C7A O4A C6A O3A 0.4(2)
C7A O4A C6A C5A 176.24(13)
O2A C5A C6A O3A 115.93(17)
N1A C5A C6A O3A -134.61(16)
C8A C5A C6A O3A -3.5(2)
O2A C5A C6A O4A -60.03(16)
N1A C5A C6A O4A 49.43(17)
C8A C5A C6A O4A -179.50(13)
O2A C5A C8A C13A 128.04(15)
N1A C5A C8A C13A 15.2(2)
C6A C5A C8A C13A -114.17(16)
O2A C5A C8A C9A -53.63(18)
N1A C5A C8A C9A -166.50(14)
C6A C5A C8A C9A 64.16(18)
C13A C8A C9A C10A -0.6(2)
C5A C8A C9A C10A -179.01(15)
C8A C9A C10A C11A 0.2(3)
C9A C10A C11A C12A 0.1(3)
C10A C11A C12A C13A 0.0(3)
C9A C8A C13A C12A 0.7(2)
C5A C8A C13A C12A 179.03(15)
C11A C12A C13A C8A -0.4(3)
C15A O6A C14A O5A -1.3(3)
C15A O6A C14A N1A 179.60(14)
N2A N1A C14A O5A 161.63(14)
C5A N1A C14A O5A 20.3(2)
N2A N1A C14A O6A -19.2(2)
C5A N1A C14A O6A -160.58(14)
C14A O6A C15A C16A 89.7(3)
C14A O6A C15A C17B -114.6(3)
C14A O6A C15A C16B 121.8(3)
C14A O6A C15A C17A -149.7(2)
